data_4300170
loop_
_publ_author_name
'Pamela A. Lord'
'Marilyn M. Olmstead'
'Alan L. Balch'

_publ_section_title
;
Redox Characteristics of Nickel and Palladium Complexes of the Open-Chain
Tetrapyrrole Octaethylbilindione: A Biliverdin Model
;
_journal_name_full 'Inorganic Chemistry'
_journal_page_first 1128
_journal_page_last 1134
_journal_paper_doi 10.1021/ic9910209
_journal_volume 39
_journal_year 2000
_chemical_formula_sum 'C35 H43 I3 N4 Ni O2'
_chemical_formula_weight 991.14
_space_group_IT_number 60
_symmetry_cell_setting orthorhombic
_symmetry_space_group_name_Hall '-P 2n 2ab'
_symmetry_space_group_name_H-M 'P b c n'
_atom_sites_solution_hydrogens geom
_atom_sites_solution_primary direct
_atom_sites_solution_secondary difmap
_audit_creation_method SHELXL-97
_cell_angle_alpha 90.00
_cell_angle_beta 90.00
_cell_angle_gamma 90.00
_cell_formula_units_Z 4
_cell_length_a 15.121(3)
_cell_length_b 16.777(3)
_cell_length_c 14.628(3)
_cell_measurement_reflns_used 50
_cell_measurement_temperature 130(2)
_cell_measurement_theta_max 29.9
_cell_measurement_theta_min 5.2
_cell_volume 3710.9(12)
_computing_cell_refinement 'Siemens P3'
_computing_data_collection 'Siemens P3'
_computing_data_reduction 'Siemens XDISK'
_computing_molecular_graphics 'SHELXTL 5.03, XP (Sheldrick, 1994)'
_computing_publication_material 'SHELXL-97 (Sheldrick, 1997)'
_computing_structure_refinement 'SHELXL-97 (Sheldrick, 1997)'
_computing_structure_solution 'SHELXS-97 (Sheldrick, 1990)'
_diffrn_ambient_temperature 130(2)
_diffrn_measured_fraction_theta_full 1.000
_diffrn_measured_fraction_theta_max 1.000
_diffrn_measurement_device_type 'Syntex P2~1~'
_diffrn_measurement_method 2\q-\w
_diffrn_radiation_monochromator graphite
_diffrn_radiation_source 'normal-focus sealed tube'
_diffrn_radiation_type CuK\a
_diffrn_radiation_wavelength 1.54178
_diffrn_reflns_av_R_equivalents 0.0275
_diffrn_reflns_av_sigmaI/netI 0.0416
_diffrn_reflns_limit_h_max 18
_diffrn_reflns_limit_h_min -2
_diffrn_reflns_limit_k_max 20
_diffrn_reflns_limit_k_min -2
_diffrn_reflns_limit_l_max 17
_diffrn_reflns_limit_l_min -2
_diffrn_reflns_number 4964
_diffrn_reflns_theta_full 67.03
_diffrn_reflns_theta_max 67.03
_diffrn_reflns_theta_min 3.94
_diffrn_standards_decay_% <0.1
_diffrn_standards_interval_count 198
_diffrn_standards_number 2
_exptl_absorpt_coefficient_mu 20.624
_exptl_absorpt_correction_T_max 0.2892
_exptl_absorpt_correction_T_min 0.0540
_exptl_absorpt_correction_type empirical
_exptl_absorpt_process_details
;XABS2: an empirical absorption correction program. Parkin, S.; Moezzi,
 B.; Hope, H. J. Appl. Cryst. 1995, 28, 53-56.
;
_exptl_crystal_colour black
_exptl_crystal_density_diffrn 1.774
_exptl_crystal_density_method 'not measured'
_exptl_crystal_description needle
_exptl_crystal_F_000 1936
_exptl_crystal_size_max 0.34
_exptl_crystal_size_mid 0.10
_exptl_crystal_size_min 0.08
_refine_diff_density_max 1.680
_refine_diff_density_min -0.748
_refine_diff_density_rms 0.176
_refine_ls_extinction_method none
_refine_ls_goodness_of_fit_ref 1.067
_refine_ls_hydrogen_treatment constr
_refine_ls_matrix_type full
_refine_ls_number_parameters 209
_refine_ls_number_reflns 3311
_refine_ls_number_restraints 0
_refine_ls_restrained_S_all 1.067
_refine_ls_R_factor_all 0.0704
_refine_ls_R_factor_gt 0.0536
_refine_ls_shift/su_max 0.000
_refine_ls_shift/su_mean 0.000
_refine_ls_structure_factor_coef Fsqd
_refine_ls_weighting_details 'calc w=1/[\s^2^(Fo^2^)+(0.0688P)^2^+7.0729P] where P=(Fo^2^+2Fc^2^)/3'
_refine_ls_weighting_scheme calc
_refine_ls_wR_factor_gt 0.1256
_refine_ls_wR_factor_ref 0.1359
_reflns_number_gt 2643
_reflns_number_total 3311
_reflns_threshold_expression >2sigma(I)
_cod_original_cell_volume 3710.9(13)
_cod_database_code 4300170

loop_
_symmetry_equiv_pos_as_xyz
'x, y, z'
'-x+1/2, -y+1/2, z+1/2'
'-x, y, -z+1/2'
'x+1/2, -y+1/2, -z'
'-x, -y, -z'
'x-1/2, y-1/2, -z-1/2'
'x, -y, z-1/2'
'-x-1/2, y-1/2, z'

loop_
_atom_site_label
_atom_site_type_symbol
_atom_site_fract_x
_atom_site_fract_y
_atom_site_fract_z
_atom_site_U_iso_or_equiv
_atom_site_adp_type
_atom_site_occupancy
_atom_site_symmetry_multiplicity
_atom_site_calc_flag
_atom_site_refinement_flags
_atom_site_disorder_assembly
_atom_site_disorder_group
Ni Ni 0.5000 0.40213(7) 0.2500 0.0134(3) Uani 1 2 d S . .
I1 I 0.0000 0.42818(3) 0.2500 0.0387(2) Uani 1 2 d S . .
I2 I 0.18487(4) 0.42659(3) 0.31086(4) 0.04739(19) Uani 1 1 d . . .
C1 C 0.4081(4) 0.5554(3) 0.2818(4) 0.0178(12) Uani 1 1 d . . .
C2 C 0.3753(4) 0.6028(3) 0.3601(4) 0.0178(12) Uani 1 1 d . . .
C3 C 0.3786(4) 0.5569(3) 0.4347(4) 0.0170(11) Uani 1 1 d . . .
C4 C 0.4180(3) 0.4792(3) 0.4057(4) 0.0159(11) Uani 1 1 d . . .
C5 C 0.4256(4) 0.4125(3) 0.4632(4) 0.0164(11) Uani 1 1 d . . .
H5 H 0.4144 0.4182 0.5268 0.020 Uiso 1 1 calc R . .
C6 C 0.4489(4) 0.3386(3) 0.4290(4) 0.0164(11) Uani 1 1 d . . .
C7 C 0.4500(4) 0.2641(3) 0.4815(4) 0.0180(12) Uani 1 1 d . . .
C8 C 0.4697(4) 0.2053(3) 0.4203(4) 0.0163(12) Uani 1 1 d . . .
C9 C 0.4834(3) 0.2431(3) 0.3318(4) 0.0152(12) Uani 1 1 d . . .
C10 C 0.5000 0.2043(4) 0.2500 0.0144(15) Uani 1 2 d S . .
H10 H 0.5000 0.1476 0.2500 0.017 Uiso 1 2 calc SR . .
C11 C 0.3385(4) 0.6860(3) 0.3470(5) 0.0214(13) Uani 1 1 d . . .
H11A H 0.3736 0.7140 0.2998 0.026 Uiso 1 1 calc R . .
H11B H 0.3441 0.7161 0.4049 0.026 Uiso 1 1 calc R . .
C12 C 0.2416(4) 0.6844(4) 0.3180(6) 0.0357(17) Uani 1 1 d . . .
H12A H 0.2356 0.6540 0.2612 0.054 Uiso 1 1 calc R . .
H12B H 0.2208 0.7391 0.3081 0.054 Uiso 1 1 calc R . .
H12C H 0.2061 0.6592 0.3661 0.054 Uiso 1 1 calc R . .
C13 C 0.3465(4) 0.5733(3) 0.5304(4) 0.0206(12) Uani 1 1 d . . .
H13A H 0.3421 0.6316 0.5400 0.025 Uiso 1 1 calc R . .
H13B H 0.3895 0.5518 0.5750 0.025 Uiso 1 1 calc R . .
C14 C 0.2550(4) 0.5345(4) 0.5463(5) 0.0257(14) Uani 1 1 d . . .
H14A H 0.2118 0.5578 0.5040 0.039 Uiso 1 1 calc R . .
H14B H 0.2361 0.5443 0.6094 0.039 Uiso 1 1 calc R . .
H14C H 0.2591 0.4770 0.5356 0.039 Uiso 1 1 calc R . .
C15 C 0.4213(4) 0.2564(3) 0.5787(4) 0.0237(13) Uani 1 1 d . . .
H15A H 0.4432 0.3028 0.6138 0.028 Uiso 1 1 calc R . .
H15B H 0.4481 0.2078 0.6054 0.028 Uiso 1 1 calc R . .
C16 C 0.3217(5) 0.2516(5) 0.5880(6) 0.0397(18) Uani 1 1 d . . .
H16A H 0.2953 0.3023 0.5692 0.059 Uiso 1 1 calc R . .
H16B H 0.3062 0.2405 0.6518 0.059 Uiso 1 1 calc R . .
H16C H 0.2992 0.2087 0.5489 0.059 Uiso 1 1 calc R . .
C17 C 0.4802(4) 0.1177(3) 0.4380(5) 0.0198(13) Uani 1 1 d . . .
H17A H 0.4464 0.0875 0.3915 0.024 Uiso 1 1 calc R . .
H17B H 0.4553 0.1048 0.4988 0.024 Uiso 1 1 calc R . .
C18 C 0.5772(4) 0.0919(4) 0.4348(5) 0.0314(15) Uani 1 1 d . . .
H18A H 0.6015 0.1030 0.3740 0.047 Uiso 1 1 calc R . .
H18B H 0.5814 0.0347 0.4475 0.047 Uiso 1 1 calc R . .
H18C H 0.6109 0.1216 0.4808 0.047 Uiso 1 1 calc R . .
O1 O 0.4071(3) 0.5716(2) 0.2021(3) 0.0217(9) Uani 1 1 d . . .
N1 N 0.4396(3) 0.4790(3) 0.3181(4) 0.0154(10) Uani 1 1 d . . .
N2 N 0.4723(3) 0.3248(3) 0.3384(3) 0.0153(10) Uani 1 1 d . . .

loop_
_atom_site_aniso_label
_atom_site_aniso_U_11
_atom_site_aniso_U_22
_atom_site_aniso_U_33
_atom_site_aniso_U_23
_atom_site_aniso_U_13
_atom_site_aniso_U_12
Ni 0.0138(6) 0.0055(6) 0.0209(7) 0.000 0.0025(6) 0.000
I1 0.0724(5) 0.0149(3) 0.0286(3) 0.000 0.0115(3) 0.000
I2 0.0688(4) 0.0379(3) 0.0354(3) -0.0032(2) 0.0055(3) -0.0139(3)
C1 0.012(3) 0.011(3) 0.031(3) 0.002(2) 0.002(2) 0.000(2)
C2 0.014(3) 0.012(3) 0.027(3) -0.001(2) 0.001(2) 0.001(2)
C3 0.014(3) 0.013(3) 0.024(3) -0.001(2) -0.003(2) 0.000(2)
C4 0.007(2) 0.013(3) 0.027(3) -0.004(2) 0.002(2) 0.000(2)
C5 0.013(3) 0.015(3) 0.021(3) -0.001(2) 0.000(2) -0.003(2)
C6 0.012(3) 0.012(3) 0.025(3) -0.001(2) 0.000(2) -0.003(2)
C7 0.019(3) 0.011(3) 0.023(3) 0.001(2) 0.001(2) -0.003(2)
C8 0.018(3) 0.006(2) 0.025(3) 0.001(2) -0.002(2) -0.001(2)
C9 0.010(3) 0.012(2) 0.023(3) 0.000(2) 0.003(2) -0.002(2)
C10 0.008(3) 0.011(3) 0.024(4) 0.000 0.000(3) 0.000
C11 0.024(3) 0.010(3) 0.030(3) 0.001(2) 0.000(3) 0.006(2)
C12 0.023(3) 0.026(3) 0.058(5) 0.013(3) 0.005(3) 0.006(3)
C13 0.016(3) 0.017(3) 0.029(3) -0.003(2) 0.004(3) -0.001(2)
C14 0.015(3) 0.028(3) 0.034(4) 0.000(3) 0.007(3) -0.001(3)
C15 0.044(4) 0.012(3) 0.015(3) 0.000(2) 0.006(3) -0.001(3)
C16 0.037(4) 0.046(4) 0.036(4) -0.001(3) 0.015(3) -0.020(4)
C17 0.022(3) 0.007(3) 0.031(3) 0.004(2) 0.004(3) 0.004(2)
C18 0.023(3) 0.025(3) 0.047(4) 0.005(3) -0.002(3) 0.008(3)
O1 0.025(2) 0.014(2) 0.025(2) -0.0001(17) 0.0043(19) 0.0027(17)
N1 0.010(2) 0.011(2) 0.025(3) 0.0011(19) 0.0020(19) 0.0021(17)
N2 0.013(2) 0.011(2) 0.022(3) 0.0014(19) 0.0012(19) -0.0016(17)

loop_
_atom_type_symbol
_atom_type_description
_atom_type_scat_dispersion_real
_atom_type_scat_dispersion_imag
_atom_type_scat_source
C C 0.0181 0.0091 'International Tables Vol C Tables 4.2.6.8 and 6.1.1.4'
H H 0.0000 0.0000 'International Tables Vol C Tables 4.2.6.8 and 6.1.1.4'
N N 0.0311 0.0180 'International Tables Vol C Tables 4.2.6.8 and 6.1.1.4'
O O 0.0492 0.0322 'International Tables Vol C Tables 4.2.6.8 and 6.1.1.4'
Ni Ni -3.0029 0.5091 'International Tables Vol C Tables 4.2.6.8 and 6.1.1.4'
I I -0.3257 6.8362 'International Tables Vol C Tables 4.2.6.8 and 6.1.1.4'

loop_
_geom_angle_atom_site_label_1
_geom_angle_atom_site_label_2
_geom_angle_atom_site_label_3
_geom_angle
_geom_angle_site_symmetry_1
_geom_angle_site_symmetry_3
_geom_angle_publ_flag
N1 Ni N1 92.7(3) 3_655 . ?
N1 Ni N2 90.0(2) 3_655 3_655 ?
N1 Ni N2 162.3(2) . 3_655 ?
N1 Ni N2 162.3(2) 3_655 . ?
N1 Ni N2 90.0(2) . . ?
N2 Ni N2 92.7(3) 3_655 . ?
I2 I1 I2 178.95(3) 3 . ?
O1 C1 N1 123.6(5) . . ?
O1 C1 C2 128.9(5) . . ?
N1 C1 C2 107.4(5) . . ?
C3 C2 C1 108.0(5) . . ?
C3 C2 C11 130.5(6) . . ?
C1 C2 C11 121.3(5) . . ?
C2 C3 C4 106.6(5) . . ?
C2 C3 C13 129.8(5) . . ?
C4 C3 C13 123.5(5) . . ?
N1 C4 C5 123.9(5) . . ?
N1 C4 C3 112.1(5) . . ?
C5 C4 C3 123.9(5) . . ?
C6 C5 C4 121.3(6) . . ?
C5 C6 N2 123.9(5) . . ?
C5 C6 C7 125.3(6) . . ?
N2 C6 C7 110.7(5) . . ?
C8 C7 C6 106.0(5) . . ?
C8 C7 C15 128.7(5) . . ?
C6 C7 C15 124.7(5) . . ?
C7 C8 C9 107.4(5) . . ?
C7 C8 C17 128.2(6) . . ?
C9 C8 C17 124.3(5) . . ?
N2 C9 C10 123.3(6) . . ?
N2 C9 C8 110.6(5) . . ?
C10 C9 C8 126.1(5) . . ?
C9 C10 C9 123.9(7) 3_655 . ?
C2 C11 C12 111.9(5) . . ?
C3 C13 C14 110.6(5) . . ?
C7 C15 C16 112.2(6) . . ?
C8 C17 C18 111.9(5) . . ?
C4 N1 C1 105.5(5) . . ?
C4 N1 Ni 129.8(4) . . ?
C1 N1 Ni 124.7(4) . . ?
C9 N2 C6 105.2(5) . . ?
C9 N2 Ni 127.5(4) . . ?
C6 N2 Ni 126.7(4) . . ?

loop_
_geom_bond_atom_site_label_1
_geom_bond_atom_site_label_2
_geom_bond_distance
_geom_bond_site_symmetry_2
_geom_bond_publ_flag
Ni N1 1.867(5) 3_655 ?
Ni N1 1.867(5) . ?
Ni N2 1.879(5) 3_655 ?
Ni N2 1.879(5) . ?
I1 I2 2.9338(8) 3 ?
I1 I2 2.9338(8) . ?
C1 O1 1.198(7) . ?
C1 N1 1.468(7) . ?
C1 C2 1.481(8) . ?
C2 C3 1.337(8) . ?
C2 C11 1.513(7) . ?
C3 C4 1.495(7) . ?
C3 C13 1.506(8) . ?
C4 N1 1.322(8) . ?
C4 C5 1.405(8) . ?
C5 C6 1.382(8) . ?
C6 N2 1.392(8) . ?
C6 C7 1.466(8) . ?
C7 C8 1.365(8) . ?
C7 C15 1.493(8) . ?
C8 C9 1.457(8) . ?
C8 C17 1.501(7) . ?
C9 N2 1.384(7) . ?
C9 C10 1.385(7) . ?
C10 C9 1.385(7) 3_655 ?
C11 C12 1.525(9) . ?
C13 C14 1.547(8) . ?
C15 C16 1.514(9) . ?
C17 C18 1.530(8) . ?
